data_1508841
loop_
_publ_author_name
'Jiang, Huanfeng'
'Gao, Yang'
'Wu, Wanqing'
'Huang, Yubing'

_publ_section_title
;
 Pd(II)-Catalyzed Highly Regio- and Stereoselective Assembly of C-C Double
 Bonds: An Efficient Method for the Synthesis of 2,4-Dihalo-1,3,5-trienes
 from Alkynols.
;
_journal_issue 2
_journal_name_full 'Organic letters'
_journal_page_first 238
_journal_page_last 241
_journal_paper_doi 10.1021/ol302730x
_journal_volume 15
_journal_year 2013
_chemical_formula_sum 'C26 H24'
_chemical_formula_weight 336.45
_chemical_name_systematic
; 
 ? 
;
_space_group_IT_number 14
_symmetry_space_group_name_Hall '-P 2ybc'
_symmetry_space_group_name_H-M 'P 1 21/c 1'
_atom_sites_solution_hydrogens geom
_atom_sites_solution_primary direct
_atom_sites_solution_secondary difmap
_audit_creation_method SHELXL-97
_cell_angle_alpha 90.00
_cell_angle_beta 95.53(3)
_cell_angle_gamma 90.00
_cell_formula_units_Z 2
_cell_length_a 11.406(2)
_cell_length_b 5.8201(12)
_cell_length_c 15.187(3)
_cell_measurement_temperature 293(2)
_cell_volume 1003.5(3)
_computing_structure_refinement 'SHELXL-97 (Sheldrick, 1997)'
_computing_structure_solution 'SHELXS-97 (Sheldrick, 1990)'
_diffrn_ambient_temperature 293(2)
_diffrn_measured_fraction_theta_full 0.998
_diffrn_measured_fraction_theta_max 0.998
_diffrn_radiation_monochromator graphite
_diffrn_radiation_source 'fine-focus sealed tube'
_diffrn_radiation_type MoK\a
_diffrn_radiation_wavelength 0.71073
_diffrn_reflns_av_R_equivalents 0.0484
_diffrn_reflns_av_sigmaI/netI 0.0553
_diffrn_reflns_limit_h_max 14
_diffrn_reflns_limit_h_min -14
_diffrn_reflns_limit_k_max 7
_diffrn_reflns_limit_k_min -7
_diffrn_reflns_limit_l_max 19
_diffrn_reflns_limit_l_min -19
_diffrn_reflns_number 9091
_diffrn_reflns_theta_full 27.45
_diffrn_reflns_theta_max 27.45
_diffrn_reflns_theta_min 3.09
_exptl_absorpt_coefficient_mu 0.063
_exptl_absorpt_correction_T_max 0.9938
_exptl_absorpt_correction_T_min 0.9876
_exptl_crystal_density_diffrn 1.113
_exptl_crystal_density_method 'not measured'
_exptl_crystal_F_000 360
_exptl_crystal_size_max 0.20
_exptl_crystal_size_mid 0.10
_exptl_crystal_size_min 0.10
_refine_diff_density_max 0.192
_refine_diff_density_min -0.200
_refine_diff_density_rms 0.053
_refine_ls_extinction_method none
_refine_ls_goodness_of_fit_ref 0.885
_refine_ls_hydrogen_treatment mixed
_refine_ls_matrix_type full
_refine_ls_number_parameters 122
_refine_ls_number_reflns 2287
_refine_ls_number_restraints 0
_refine_ls_restrained_S_all 0.885
_refine_ls_R_factor_all 0.1376
_refine_ls_R_factor_gt 0.0529
_refine_ls_shift/su_max 0.000
_refine_ls_shift/su_mean 0.000
_refine_ls_structure_factor_coef Fsqd
_refine_ls_weighting_details 'calc w=1/[\s^2^(Fo^2^)+(0.0978P)^2^+0.0000P] where P=(Fo^2^+2Fc^2^)/3'
_refine_ls_weighting_scheme calc
_refine_ls_wR_factor_gt 0.1268
_refine_ls_wR_factor_ref 0.1767
_reflns_number_gt 946
_reflns_number_total 2287
_reflns_threshold_expression >2sigma(I)
_cod_data_source_file ol302730x_si_002.cif
_cod_data_source_block gy
_cod_original_cell_volume 1003.5(4)
_cod_database_code 1508841

loop_
_symmetry_equiv_pos_as_xyz
'x, y, z'
'-x, y+1/2, -z+1/2'
'-x, -y, -z'
'x, -y-1/2, z-1/2'

loop_
_atom_site_label
_atom_site_type_symbol
_atom_site_fract_x
_atom_site_fract_y
_atom_site_fract_z
_atom_site_U_iso_or_equiv
_atom_site_adp_type
_atom_site_occupancy
_atom_site_symmetry_multiplicity
_atom_site_calc_flag
_atom_site_refinement_flags
C8 C 0.82250(18) 0.1634(3) 0.39954(13) 0.0557(6) Uani 1 1 d .
C9 C 0.94500(16) 0.2273(3) 0.41315(13) 0.0521(5) Uani 1 1 d .
C6 C 0.51695(17) 0.1869(4) 0.33788(14) 0.0602(6) Uani 1 1 d .
H6A H 0.5413 0.3247 0.3145 0.072 Uiso 1 1 calc R
C13 C 1.01882(17) 0.0877(3) 0.47670(13) 0.0548(6) Uani 1 1 d .
C10 C 0.98507(17) 0.4106(4) 0.36984(13) 0.0561(6) Uani 1 1 d .
C7 C 0.72186(17) 0.1020(4) 0.38959(14) 0.0578(6) Uani 1 1 d .
C2 C 0.5615(2) -0.1684(4) 0.41244(15) 0.0673(6) Uani 1 1 d .
H2A H 0.6160 -0.2718 0.4392 0.081 Uiso 1 1 calc R
C1 C 0.59963(16) 0.0395(4) 0.37910(12) 0.0536(6) Uani 1 1 d .
C11 C 1.11107(19) 0.4868(4) 0.37911(15) 0.0705(7) Uani 1 1 d .
H11A H 1.1563 0.3874 0.4198 0.106 Uiso 1 1 calc R
H11B H 1.1159 0.6416 0.4010 0.106 Uiso 1 1 calc R
H11C H 1.1417 0.4804 0.3225 0.106 Uiso 1 1 calc R
C5 C 0.39922(19) 0.1329(4) 0.33084(15) 0.0710(7) Uani 1 1 d .
H5A H 0.3445 0.2335 0.3026 0.085 Uiso 1 1 calc R
C4 C 0.3623(2) -0.0695(5) 0.36550(16) 0.0768(7) Uani 1 1 d .
H4A H 0.2825 -0.1045 0.3618 0.092 Uiso 1 1 calc R
C3 C 0.4432(2) -0.2201(4) 0.40560(16) 0.0764(7) Uani 1 1 d .
H3A H 0.4179 -0.3580 0.4283 0.092 Uiso 1 1 calc R
C12 C 0.9056(2) 0.5516(4) 0.30749(16) 0.0739(7) Uani 1 1 d .
H12A H 0.8268 0.4925 0.3054 0.111 Uiso 1 1 calc R
H12B H 0.9322 0.5449 0.2495 0.111 Uiso 1 1 calc R
H12C H 0.9066 0.7082 0.3275 0.111 Uiso 1 1 calc R
H13 H 1.1055(17) 0.127(3) 0.4870(12) 0.062(6) Uiso 1 1 d .

loop_
_atom_site_aniso_label
_atom_site_aniso_U_11
_atom_site_aniso_U_22
_atom_site_aniso_U_33
_atom_site_aniso_U_23
_atom_site_aniso_U_13
_atom_site_aniso_U_12
C8 0.0512(13) 0.0587(13) 0.0567(13) 0.0023(10) 0.0031(9) 0.0051(10)
C9 0.0427(11) 0.0565(12) 0.0567(13) -0.0011(10) 0.0033(9) -0.0016(9)
C6 0.0504(12) 0.0621(13) 0.0682(14) 0.0042(11) 0.0057(10) -0.0023(11)
C13 0.0440(11) 0.0565(13) 0.0636(14) -0.0009(10) 0.0029(9) 0.0005(10)
C10 0.0527(12) 0.0581(13) 0.0583(13) -0.0019(10) 0.0087(9) -0.0016(10)
C7 0.0473(12) 0.0631(14) 0.0624(14) 0.0015(10) 0.0027(9) 0.0014(11)
C2 0.0677(15) 0.0614(14) 0.0722(16) 0.0053(11) 0.0026(11) -0.0028(12)
C1 0.0485(12) 0.0599(13) 0.0523(13) -0.0032(9) 0.0040(9) -0.0018(10)
C11 0.0626(14) 0.0676(15) 0.0833(18) -0.0026(12) 0.0178(12) -0.0097(11)
C5 0.0510(13) 0.0852(17) 0.0756(16) 0.0013(13) 0.0005(11) 0.0010(13)
C4 0.0510(13) 0.098(2) 0.0816(17) -0.0114(15) 0.0094(12) -0.0147(14)
C3 0.0795(18) 0.0730(16) 0.0784(17) -0.0039(13) 0.0161(13) -0.0270(14)
C12 0.0778(16) 0.0687(15) 0.0746(16) 0.0116(12) 0.0051(12) 0.0018(13)

loop_
_atom_type_symbol
_atom_type_description
_atom_type_scat_dispersion_real
_atom_type_scat_dispersion_imag
_atom_type_scat_source
C C 0.0033 0.0016 'International Tables Vol C Tables 4.2.6.8 and 6.1.1.4'
H H 0.0000 0.0000 'International Tables Vol C Tables 4.2.6.8 and 6.1.1.4'

loop_
_geom_angle_atom_site_label_1
_geom_angle_atom_site_label_2
_geom_angle_atom_site_label_3
_geom_angle
_geom_angle_site_symmetry_1
C7 C8 C9 177.4(2) .
C10 C9 C8 120.06(18) .
C10 C9 C13 123.85(17) .
C8 C9 C13 116.07(18) .
C5 C6 C1 120.9(2) .
C13 C13 C9 125.4(2) 3_756
C9 C10 C12 121.87(18) .
C9 C10 C11 123.56(19) .
C12 C10 C11 114.56(19) .
C8 C7 C1 177.2(2) .
C3 C2 C1 119.9(2) .
C6 C1 C2 118.68(19) .
C6 C1 C7 120.47(19) .
C2 C1 C7 120.83(19) .
C4 C5 C6 120.0(2) .
C3 C4 C5 120.1(2) .
C4 C3 C2 120.4(2) .

loop_
_geom_bond_atom_site_label_1
_geom_bond_atom_site_label_2
_geom_bond_distance
_geom_bond_site_symmetry_2
C8 C7 1.198(3) .
C8 C9 1.441(3) .
C9 C10 1.356(3) .
C9 C13 1.464(3) .
C6 C5 1.373(3) .
C6 C1 1.380(3) .
C13 C13 1.336(4) 3_756
C10 C12 1.492(3) .
C10 C11 1.498(3) .
C7 C1 1.435(3) .
C2 C3 1.377(3) .
C2 C1 1.397(3) .
C5 C4 1.373(3) .
C4 C3 1.372(3) .
